data_1563214
loop_
_publ_author_name
'Albrecht, Amanda J.'
'Sigmon, Ginger E.'
'Moore-Shay, Laura'
'Wei, Rebecca'
'Dawes, Colleen'
'Szymanowski, Jennifer'
'Burns, Peter C.'

_publ_section_title
;
 The crystal chemistry of four thorium sulfates
;
_journal_issue 7
_journal_name_full 'Journal of Solid State Chemistry'
_journal_page_first 1591
_journal_page_last 1597
_journal_paper_doi 10.1016/j.jssc.2011.04.024
_journal_volume 184
_journal_year 2011
_chemical_formula_moiety 'Th4+, (SO4)2-, Na+, H2O'
_chemical_formula_sum 'Na10 O41 S9 Th2'
_chemical_formula_weight 1638.52
_space_group_IT_number 33
_space_group_name_Hall 'P 2c -2n'
_space_group_name_H-M_alt 'P n a 21'
_symmetry_cell_setting orthorhombic
_symmetry_space_group_name_H-M 'P n a 21'
_atom_sites_solution_hydrogens notdet
_atom_sites_solution_primary direct
_atom_sites_solution_secondary difmap
_audit_creation_method SHELXL-97
_cell_angle_alpha 90.00
_cell_angle_beta 90.00
_cell_angle_gamma 90.00
_cell_formula_units_Z 4
_cell_length_a 17.842(2)
_cell_length_b 6.9317(8)
_cell_length_c 27.550(3)
_cell_measurement_reflns_used 3736
_cell_measurement_temperature 298(2)
_cell_measurement_theta_max 28.41
_cell_measurement_theta_min 2.40
_cell_volume 3407.3(7)
_computing_cell_refinement 'Bruker SAINT'
_computing_data_collection 'Bruker APEX2'
_computing_data_reduction 'Bruker SAINT, SADABS and XPREP'
_computing_molecular_graphics 'CrystalMaker v 2.3.0'
_computing_structure_refinement 'SHELXL-97 (Sheldrick, 2008)'
_computing_structure_solution 'SHELXS-97 (Sheldrick, 2008)'
_diffrn_ambient_temperature 571(2)
_diffrn_measured_fraction_theta_full 0.997
_diffrn_measured_fraction_theta_max 0.997
_diffrn_measurement_device_type 'Bruker APEX-II CCD'
_diffrn_measurement_method '\w scans'
_diffrn_radiation_monochromator graphite
_diffrn_radiation_source 'fine-focus sealed tube'
_diffrn_radiation_type MoK\a
_diffrn_radiation_wavelength 0.71073
_diffrn_reflns_av_R_equivalents 0.0943
_diffrn_reflns_av_sigmaI/netI 0.0904
_diffrn_reflns_limit_h_max 26
_diffrn_reflns_limit_h_min -25
_diffrn_reflns_limit_k_max 10
_diffrn_reflns_limit_k_min -10
_diffrn_reflns_limit_l_max 40
_diffrn_reflns_limit_l_min -40
_diffrn_reflns_number 44074
_diffrn_reflns_theta_full 31.96
_diffrn_reflns_theta_max 31.96
_diffrn_reflns_theta_min 2.28
_exptl_absorpt_coefficient_mu 9.542
_exptl_absorpt_correction_T_max 0.2986
_exptl_absorpt_correction_T_min 0.1903
_exptl_absorpt_correction_type multi-scan
_exptl_crystal_colour Colourless
_exptl_crystal_density_diffrn 3.194
_exptl_crystal_density_method 'not measured'
_exptl_crystal_description Blades
_exptl_crystal_F_000 3048
_exptl_crystal_size_max 0.09
_exptl_crystal_size_mid 0.085
_exptl_crystal_size_min 0.07
_refine_diff_density_max 5.027
_refine_diff_density_min -2.270
_refine_diff_density_rms 0.324
_refine_ls_abs_structure_details 'Flack H D (1983), Acta Cryst. A39, 876-881'
_refine_ls_abs_structure_Flack 0.386(9)
_refine_ls_extinction_method none
_refine_ls_goodness_of_fit_ref 1.018
_refine_ls_hydrogen_treatment undef
_refine_ls_matrix_type full
_refine_ls_number_parameters 555
_refine_ls_number_reflns 11722
_refine_ls_number_restraints 1
_refine_ls_restrained_S_all 1.018
_refine_ls_R_factor_all 0.0873
_refine_ls_R_factor_gt 0.0518
_refine_ls_shift/su_max 0.000
_refine_ls_shift/su_mean 0.000
_refine_ls_structure_factor_coef Fsqd
_refine_ls_weighting_details 'calc w=1/[\s^2^(Fo^2^)+(0.0452P)^2^+0.0000P] where P=(Fo^2^+2Fc^2^)/3'
_refine_ls_weighting_scheme calc
_refine_ls_wR_factor_gt 0.1017
_refine_ls_wR_factor_ref 0.1162
_reflns_number_gt 8247
_reflns_number_total 11722
_reflns_threshold_expression >2sigma(I)
_cod_data_source_file JSSC-2011-184-1591.cif
_cod_data_source_block p21cn
_cod_depositor_comments
;
The following automatic conversions were performed:

data item '_symmetry_cell_setting' value 'Orthorhombic' was changed
to 'orthorhombic' in accordance with the built-in table derived from
the CIF Core dictionary named 'cif_core.dic' version 2.4.5 last
updated on 2014-11-21.

Automatic conversion script
Id: cif_fix_values 8369 2020-08-20 11:38:08Z andrius 
;
_cod_original_sg_symbol_H-M Pna2(1)
_cod_database_code 1563214

loop_
_symmetry_equiv_pos_as_xyz
'x, y, z'
'-x, -y, z+1/2'
'-x+1/2, y+1/2, z+1/2'
'x+1/2, -y+1/2, z'

loop_
_atom_site_label
_atom_site_type_symbol
_atom_site_fract_x
_atom_site_fract_y
_atom_site_fract_z
_atom_site_U_iso_or_equiv
_atom_site_adp_type
_atom_site_occupancy
_atom_site_symmetry_multiplicity
_atom_site_calc_flag
_atom_site_refinement_flags
_atom_site_disorder_assembly
_atom_site_disorder_group
Th1 Th -0.31336(2) -0.96306(6) 0.298438(10) 0.01112(10) Uani 1 1 d . . .
Th2 Th -0.19053(2) -0.97396(6) 0.501010(11) 0.01089(10) Uani 1 1 d . . .
S1 S -0.2526(3) -0.6334(3) 0.40000(18) 0.0135(4) Uani 1 1 d . . .
S2 S -0.4374(2) -0.9652(5) 0.38171(15) 0.0157(8) Uani 1 1 d . . .
S3 S -0.18958(19) -0.9388(6) 0.21668(15) 0.0145(7) Uani 1 1 d . . .
S4 S -0.3153(2) -0.9408(6) 0.58250(15) 0.0159(8) Uani 1 1 d . . .
S5 S -0.0625(2) -0.9770(5) 0.42335(15) 0.0152(8) Uani 1 1 d . . .
S6 S -0.4672(2) -0.9355(5) 0.20890(14) 0.0182(7) Uani 1 1 d . . .
S7 S -0.0251(2) -0.9277(6) 0.58053(14) 0.0197(7) Uani 1 1 d . . .
S8 S -0.21890(18) -0.4700(4) 0.54301(11) 0.0150(6) Uani 1 1 d . . .
S9 S -0.3113(2) -0.4579(4) 0.24892(13) 0.0275(8) Uani 1 1 d . . .
O1 O -0.0739(7) -0.9361(17) 0.3737(4) 0.031(3) Uani 1 1 d . . .
O2 O -0.3197(7) -0.5192(17) 0.4101(5) 0.031(3) Uani 1 1 d . . .
O3 O -0.2273(8) -0.4498(16) 0.2447(5) 0.065(4) Uani 1 1 d . . .
O4 O -0.4138(7) -0.9118(19) 0.4311(4) 0.034(3) Uani 1 1 d . . .
O5 O -0.2970(5) -0.4688(12) 0.5282(3) 0.0233(19) Uani 1 1 d . . .
O6 O -0.5115(6) -1.0252(15) 0.3814(4) 0.034(3) Uani 1 1 d . . .
O7 O -0.2080(6) -0.4361(12) 0.5952(3) 0.026(2) Uani 1 1 d . . .
O8 O -0.0565(7) -0.7709(18) 0.6080(5) 0.064(4) Uani 1 1 d . . .
O9 O -0.3515(7) -0.4248(13) 0.2021(3) 0.035(2) Uani 1 1 d . . .
O10 O 0.0058(7) -1.0726(18) 0.6119(5) 0.043(3) Uani 1 1 d . . .
O11 O -0.4164(5) -0.8961(13) 0.1685(3) 0.0233(18) Uani 1 1 d . . .
O12 O -0.5066(6) -0.7649(12) 0.2229(3) 0.030(2) Uani 1 1 d . . .
O13 O 0.0322(7) -0.844(2) 0.5500(4) 0.065(4) Uani 1 1 d . . .
O14 O -0.4219(5) -1.0075(15) 0.2512(4) 0.017(2) Uani 1 1 d . . .
O15 O -0.0855(6) -1.0154(16) 0.5499(5) 0.027(3) Uani 1 1 d . . .
O16 O -0.3213(5) -0.8910(14) 0.5300(4) 0.017(2) Uani 1 1 d . . .
O17 O -0.1873(5) -0.5112(16) 0.3967(4) 0.020(2) Uani 1 1 d . . .
O18 O -0.1830(6) -0.8768(16) 0.2684(4) 0.020(2) Uani 1 1 d . . .
O19 O -0.2670(6) -1.0256(14) 0.2146(4) 0.020(2) Uani 1 1 d . . .
O20 O -0.2384(6) -1.0208(17) 0.5852(4) 0.020(2) Uani 1 1 d . . .
O21 O -0.3851(6) -1.1245(15) 0.3631(4) 0.022(2) Uani 1 1 d . . .
O22 O -0.3191(6) -0.7744(16) 0.6142(4) 0.025(3) Uani 1 1 d . . .
O23 O -0.3337(6) -0.6525(14) 0.2664(4) 0.022(2) Uani 1 1 d . . .
O24 O -0.1345(6) -1.0779(17) 0.2035(5) 0.031(3) Uani 1 1 d . . .
O25 O -0.1140(6) -1.1337(15) 0.4386(4) 0.018(2) Uani 1 1 d . . .
O26 O -0.2147(7) -1.1401(16) 0.3455(4) 0.026(3) Uani 1 1 d . . .
O27 O -0.3709(6) -1.0857(16) 0.5959(4) 0.025(2) Uani 1 1 d . . .
O28 O -0.1874(7) -0.7776(17) 0.1833(4) 0.031(3) Uani 1 1 d . . .
O29 O -0.1810(5) -0.6548(13) 0.5311(4) 0.020(2) Uani 1 1 d . . .
O30 O -0.4224(6) -0.8070(14) 0.3459(4) 0.023(2) Uani 1 1 d . . .
O31 O -0.5171(6) -1.0965(17) 0.1957(4) 0.026(2) Uani 1 1 d . . .
O32 O -0.2863(6) -1.1609(16) 0.4521(4) 0.025(3) Uani 1 1 d . . .
O33 O -0.0857(6) -0.8099(14) 0.4545(4) 0.018(2) Uani 1 1 d . . .
O34 O -0.3316(7) -1.3151(15) 0.2858(4) 0.029(3) Uani 1 1 d . . .
O35 O -0.2605(6) -0.7475(16) 0.3558(4) 0.027(3) Uani 1 1 d . . .
O36 O -0.2443(6) -0.7758(16) 0.4407(4) 0.026(2) Uani 1 1 d . . .
O37 O -0.1768(6) -1.3209(14) 0.5160(4) 0.022(2) Uani 1 1 d . . .
O38 O -0.0049(7) -0.6298(17) 0.0088(5) 0.040(3) Uani 1 1 d . . .
O39 O -0.1058(9) -1.463(2) 0.3010(5) 0.079(5) Uani 1 1 d . . .
O40 O -0.0015(7) -1.134(2) 0.2870(5) 0.047(4) Uani 1 1 d . . .
O41 O 0.0150(6) -1.0313(15) 0.4332(4) 0.028(2) Uiso 1 1 d . . .
Na1 Na -0.3296(4) -1.1799(9) 0.1465(3) 0.0290(16) Uani 1 1 d . . .
Na2 Na -0.3191(4) -0.6951(10) 0.1493(3) 0.0342(18) Uani 1 1 d . . .
Na3 Na -0.4975(4) -1.4411(10) 0.1960(3) 0.0338(16) Uani 1 1 d . . .
Na4 Na -0.0899(4) -1.4745(8) 0.4520(2) 0.0247(14) Uani 1 1 d . . .
Na5 Na -0.1399(4) -0.9353(9) 0.1071(2) 0.0239(15) Uani 1 1 d . . .
Na6 Na -0.4950(5) -0.9428(13) 0.0943(3) 0.048(2) Uani 1 1 d . . .
Na7 Na -0.4190(4) -1.4570(9) 0.3560(3) 0.0283(15) Uani 1 1 d . . .
Na8 Na -0.1414(4) -1.4361(11) 0.1909(3) 0.0354(17) Uani 1 1 d . . .
Na9 Na -0.3883(3) -0.6496(7) 0.48155(17) 0.0214(10) Uani 1 1 d . . .
Na10 Na -0.0553(4) -0.7693(12) 0.3013(3) 0.075(3) Uani 1 1 d . . .

loop_
_atom_site_aniso_label
_atom_site_aniso_U_11
_atom_site_aniso_U_22
_atom_site_aniso_U_33
_atom_site_aniso_U_23
_atom_site_aniso_U_13
_atom_site_aniso_U_12
Th1 0.0131(2) 0.0126(2) 0.0077(2) -0.00040(18) 0.0002(2) -0.00118(16)
Th2 0.0136(2) 0.0104(2) 0.0087(2) -0.0004(2) 0.0005(2) 0.00040(15)
S1 0.0176(11) 0.0136(9) 0.0094(8) -0.0003(15) -0.0033(8) -0.0031(15)
S2 0.0171(16) 0.0168(18) 0.0131(15) -0.0002(11) 0.0047(13) 0.0016(12)
S3 0.0158(19) 0.0162(14) 0.0113(19) -0.0023(13) 0.0026(13) 0.0019(13)
S4 0.0179(19) 0.0174(15) 0.0123(19) 0.0005(14) 0.0032(13) 0.0049(13)
S5 0.0143(16) 0.0189(18) 0.0126(15) -0.0010(11) 0.0043(12) -0.0008(12)
S6 0.0172(16) 0.0194(15) 0.0182(17) 0.0010(12) -0.0057(13) 0.0020(12)
S7 0.0162(15) 0.0278(17) 0.0149(15) -0.0049(12) -0.0064(12) 0.0027(13)
S8 0.0243(16) 0.0133(12) 0.0075(11) -0.0003(9) 0.0011(11) -0.0015(11)
S9 0.051(2) 0.0106(13) 0.0205(16) -0.0015(11) 0.0071(16) -0.0042(15)
O1 0.054(8) 0.026(5) 0.014(5) 0.010(4) 0.005(5) -0.003(5)
O2 0.042(7) 0.027(6) 0.024(6) -0.003(4) 0.002(5) 0.014(5)
O3 0.083(10) 0.034(6) 0.079(10) -0.001(6) 0.058(9) -0.014(6)
O4 0.043(7) 0.047(7) 0.011(5) -0.009(5) -0.014(5) 0.001(5)
O5 0.030(5) 0.025(4) 0.015(4) 0.004(3) -0.004(3) -0.004(4)
O6 0.021(5) 0.046(6) 0.036(6) -0.006(5) 0.004(5) -0.012(4)
O7 0.053(6) 0.022(4) 0.003(3) 0.000(3) -0.006(4) 0.004(4)
O8 0.052(8) 0.074(9) 0.066(9) -0.047(7) -0.029(7) 0.033(7)
O9 0.059(7) 0.029(5) 0.017(4) -0.001(4) -0.009(5) 0.001(5)
O10 0.041(7) 0.035(6) 0.053(8) 0.015(6) -0.026(6) 0.001(5)
O11 0.027(5) 0.026(4) 0.017(4) -0.001(3) -0.004(4) 0.001(4)
O12 0.045(6) 0.021(5) 0.026(5) 0.003(3) 0.010(4) 0.011(4)
O13 0.042(7) 0.107(11) 0.047(7) 0.021(7) -0.002(6) -0.042(7)
O14 0.012(4) 0.024(5) 0.015(5) 0.001(4) -0.003(4) 0.002(4)
O15 0.030(6) 0.026(6) 0.025(6) -0.009(5) -0.010(5) 0.003(5)
O16 0.017(5) 0.021(5) 0.012(5) 0.002(4) -0.003(4) 0.005(4)
O17 0.016(5) 0.028(5) 0.016(5) 0.003(4) -0.006(4) -0.010(4)
O18 0.019(5) 0.026(5) 0.014(5) -0.004(4) 0.006(4) 0.003(4)
O19 0.019(5) 0.019(6) 0.021(6) -0.005(4) 0.007(4) -0.002(4)
O20 0.014(5) 0.034(6) 0.013(5) 0.006(4) -0.001(4) 0.009(4)
O21 0.026(6) 0.018(5) 0.022(6) 0.003(4) 0.008(5) 0.007(4)
O22 0.042(8) 0.024(5) 0.010(5) -0.003(4) 0.006(5) 0.003(5)
O23 0.036(6) 0.018(5) 0.011(4) 0.002(4) -0.003(4) -0.003(4)
O24 0.026(6) 0.030(6) 0.037(7) -0.013(6) 0.017(6) -0.006(5)
O25 0.014(5) 0.024(5) 0.016(5) -0.010(4) 0.008(4) -0.003(4)
O26 0.036(7) 0.022(5) 0.021(6) 0.010(4) -0.009(5) 0.005(5)
O27 0.023(6) 0.027(6) 0.026(6) 0.009(5) -0.001(5) -0.007(5)
O28 0.046(8) 0.031(6) 0.015(6) 0.005(5) 0.004(5) -0.009(5)
O29 0.013(4) 0.009(4) 0.039(6) -0.007(4) 0.005(4) -0.002(3)
O30 0.035(6) 0.010(4) 0.025(6) 0.005(4) 0.004(5) -0.007(4)
O31 0.020(5) 0.035(6) 0.024(5) -0.002(4) -0.003(4) -0.010(4)
O32 0.018(6) 0.027(6) 0.031(7) -0.003(5) -0.016(5) 0.005(4)
O33 0.017(5) 0.020(5) 0.017(5) 0.003(4) 0.003(4) -0.003(4)
O34 0.060(8) 0.015(5) 0.010(5) -0.005(4) 0.006(5) 0.002(5)
O35 0.038(6) 0.029(6) 0.014(5) -0.010(4) 0.005(5) -0.009(5)
O36 0.025(6) 0.030(6) 0.021(6) 0.015(4) -0.008(5) 0.001(4)
O37 0.028(5) 0.014(4) 0.024(6) 0.004(4) 0.001(4) -0.003(4)
O38 0.045(8) 0.031(6) 0.043(9) 0.008(6) 0.008(7) 0.002(5)
O39 0.064(9) 0.134(13) 0.039(7) -0.008(8) 0.001(7) 0.018(9)
O40 0.037(7) 0.073(10) 0.030(8) -0.008(7) -0.007(6) 0.011(7)
Na1 0.036(4) 0.026(3) 0.025(3) 0.010(3) -0.007(3) -0.011(3)
Na2 0.053(4) 0.024(3) 0.026(3) -0.006(3) 0.016(3) -0.013(3)
Na3 0.031(4) 0.034(4) 0.036(4) -0.002(3) 0.002(3) -0.005(3)
Na4 0.026(3) 0.023(3) 0.026(3) -0.007(2) -0.001(2) -0.003(2)
Na5 0.030(4) 0.024(3) 0.018(3) -0.006(3) -0.001(3) -0.006(3)
Na6 0.034(4) 0.070(5) 0.038(4) -0.012(4) -0.014(3) 0.017(4)
Na7 0.032(3) 0.028(3) 0.026(3) 0.000(2) -0.007(3) -0.004(3)
Na8 0.018(3) 0.054(4) 0.034(4) -0.001(4) 0.001(3) 0.001(3)
Na9 0.023(2) 0.028(3) 0.014(2) -0.0017(18) 0.0000(19) 0.002(2)
Na10 0.072(5) 0.115(7) 0.038(4) 0.037(4) -0.019(4) -0.037(5)

loop_
_atom_type_symbol
_atom_type_description
_atom_type_scat_dispersion_real
_atom_type_scat_dispersion_imag
_atom_type_scat_source
Na Na 0.0362 0.0249 'International Tables Vol C Tables 4.2.6.8 and 6.1.1.4'
O O 0.0106 0.0060 'International Tables Vol C Tables 4.2.6.8 and 6.1.1.4'
S S 0.1246 0.1234 'International Tables Vol C Tables 4.2.6.8 and 6.1.1.4'
Th Th -7.2400 8.8979 'International Tables Vol C Tables 4.2.6.8 and 6.1.1.4'

loop_
_geom_angle_atom_site_label_1
_geom_angle_atom_site_label_2
_geom_angle_atom_site_label_3
_geom_angle
_geom_angle_site_symmetry_1
_geom_angle_site_symmetry_3
O14 Th1 O23 77.6(4) . .
O14 Th1 O35 141.1(4) . .
O23 Th1 O35 74.6(4) . .
O14 Th1 O21 85.0(4) . .
O23 Th1 O21 127.4(4) . .
O35 Th1 O21 90.6(4) . .
O14 Th1 O34 71.7(4) . .
O23 Th1 O34 145.6(4) . .
O35 Th1 O34 139.8(4) . .
O21 Th1 O34 65.6(4) . .
O14 Th1 O19 74.8(4) . .
O23 Th1 O19 82.1(4) . .
O35 Th1 O19 126.6(4) . .
O21 Th1 O19 139.8(4) . .
O34 Th1 O19 75.1(3) . .
O14 Th1 O26 143.1(4) . .
O23 Th1 O26 138.5(4) . .
O35 Th1 O26 71.6(4) . .
O21 Th1 O26 76.6(4) . .
O34 Th1 O26 71.5(4) . .
O19 Th1 O26 99.3(4) . .
O14 Th1 O18 127.2(4) . .
O23 Th1 O18 78.7(4) . .
O35 Th1 O18 72.8(4) . .
O21 Th1 O18 144.9(4) . .
O34 Th1 O18 107.8(4) . .
O19 Th1 O18 55.6(4) . .
O26 Th1 O18 68.9(4) . .
O14 Th1 O30 73.4(4) . .
O23 Th1 O30 72.0(3) . .
O35 Th1 O30 72.4(4) . .
O21 Th1 O30 55.4(3) . .
O34 Th1 O30 112.6(4) . .
O19 Th1 O30 142.4(4) . .
O26 Th1 O30 118.2(4) . .
O18 Th1 O30 139.1(3) . .
O14 Th1 S3 100.8(3) . .
O23 Th1 S3 78.0(3) . .
O35 Th1 S3 99.4(3) . .
O21 Th1 S3 154.6(3) . .
O34 Th1 S3 92.5(3) . .
O19 Th1 S3 27.9(3) . .
O26 Th1 S3 84.5(3) . .
O18 Th1 S3 27.8(3) . .
O30 Th1 S3 150.0(2) . .
O14 Th1 S2 80.0(3) . .
O23 Th1 S2 99.6(3) . .
O35 Th1 S2 78.4(3) . .
O21 Th1 S2 27.9(2) . .
O34 Th1 S2 90.3(3) . .
O19 Th1 S2 153.8(3) . .
O26 Th1 S2 96.5(3) . .
O18 Th1 S2 150.6(3) . .
O30 Th1 S2 27.7(2) . .
S3 Th1 S2 177.18(10) . .
O15 Th2 O36 143.8(4) . .
O15 Th2 O29 81.7(4) . .
O36 Th2 O29 74.5(4) . .
O15 Th2 O37 72.6(4) . .
O36 Th2 O37 136.9(4) . .
O29 Th2 O37 148.2(4) . .
O15 Th2 O25 84.3(4) . .
O36 Th2 O25 89.8(4) . .
O29 Th2 O25 128.7(3) . .
O37 Th2 O25 67.7(4) . .
O15 Th2 O20 73.8(4) . .
O36 Th2 O20 126.2(4) . .
O29 Th2 O20 79.6(4) . .
O37 Th2 O20 75.5(4) . .
O25 Th2 O20 141.5(4) . .
O15 Th2 O16 126.0(4) . .
O36 Th2 O16 73.4(4) . .
O29 Th2 O16 75.1(3) . .
O37 Th2 O16 105.2(3) . .
O25 Th2 O16 146.6(3) . .
O20 Th2 O16 54.6(3) . .
O15 Th2 O32 142.0(4) . .
O36 Th2 O32 69.5(4) . .
O29 Th2 O32 135.4(3) . .
O37 Th2 O32 69.8(4) . .
O25 Th2 O32 76.9(4) . .
O20 Th2 O32 101.3(4) . .
O16 Th2 O32 70.2(4) . .
O15 Th2 O33 75.8(4) . .
O36 Th2 O33 71.5(3) . .
O29 Th2 O33 72.9(3) . .
O37 Th2 O33 116.8(3) . .
O25 Th2 O33 55.9(3) . .
O20 Th2 O33 141.4(4) . .
O16 Th2 O33 137.5(3) . .
O32 Th2 O33 117.3(4) . .
O15 Th2 S5 78.9(3) . .
O36 Th2 S5 79.6(3) . .
O29 Th2 S5 101.2(3) . .
O37 Th2 S5 92.1(3) . .
O25 Th2 S5 27.6(2) . .
O20 Th2 S5 152.3(2) . .
O16 Th2 S5 152.8(2) . .
O32 Th2 S5 97.2(3) . .
O33 Th2 S5 28.3(2) . .
O15 Th2 S4 99.5(3) . .
O36 Th2 S4 99.8(3) . .
O29 Th2 S4 74.6(3) . .
O37 Th2 S4 91.3(3) . .
O25 Th2 S4 156.6(3) . .
O20 Th2 S4 27.1(2) . .
O16 Th2 S4 27.5(2) . .
O32 Th2 S4 86.5(3) . .
O33 Th2 S4 147.5(2) . .
S5 Th2 S4 175.68(10) . .
O15 Th2 Na4 86.7(3) . 1_565
O36 Th2 Na4 57.2(3) . 1_565
O29 Th2 Na4 45.6(3) . 1_565
O37 Th2 Na4 146.5(3) . 1_565
O25 Th2 Na4 84.7(3) . 1_565
O20 Th2 Na4 124.2(3) . 1_565
O16 Th2 Na4 108.3(2) . 1_565
O32 Th2 Na4 123.3(3) . 1_565
O33 Th2 Na4 30.4(2) . 1_565
S5 Th2 Na4 57.62(11) . 1_565
S4 Th2 Na4 118.45(12) . 1_565
O17 S1 O35 110.1(7) . .
O17 S1 O2 110.8(5) . .
O35 S1 O2 111.9(8) . .
O17 S1 O36 110.7(7) . .
O35 S1 O36 106.0(5) . .
O2 S1 O36 107.1(8) . .
O17 S1 Na9 130.9(5) . .
O35 S1 Na9 118.6(5) . .
O2 S1 Na9 44.7(6) . .
O36 S1 Na9 62.7(5) . .
O6 S2 O4 110.8(7) . .
O6 S2 O30 112.6(7) . .
O4 S2 O30 111.9(7) . .
O6 S2 O21 111.2(7) . .
O4 S2 O21 108.5(8) . .
O30 S2 O21 101.5(7) . .
O6 S2 Th1 131.2(5) . .
O4 S2 Th1 117.8(6) . .
O30 S2 Th1 53.1(5) . .
O21 S2 Th1 48.8(4) . .
O6 S2 Na4 36.4(5) . 4_425
O4 S2 Na4 74.4(6) . 4_425
O30 S2 Na4 127.8(5) . 4_425
O21 S2 Na4 126.5(4) . 4_425
Th1 S2 Na4 167.39(18) . 4_425
O24 S3 O28 110.0(7) . .
O24 S3 O18 112.6(7) . .
O28 S3 O18 112.4(7) . .
O24 S3 O19 110.7(6) . .
O28 S3 O19 108.0(7) . .
O18 S3 O19 102.9(6) . .
O24 S3 Na5 64.3(6) . .
O28 S3 Na5 51.5(5) . .
O18 S3 Na5 153.1(5) . .
O19 S3 Na5 103.0(5) . .
O24 S3 Th1 128.9(5) . .
O28 S3 Th1 120.9(5) . .
O18 S3 Th1 52.4(4) . .
O19 S3 Th1 50.6(4) . .
Na5 S3 Th1 151.82(18) . .
O22 S4 O27 111.3(7) . .
O22 S4 O20 108.2(7) . .
O27 S4 O20 111.0(7) . .
O22 S4 O16 113.4(7) . .
O27 S4 O16 110.9(7) . .
O20 S4 O16 101.6(6) . .
O22 S4 Na8 52.8(5) . 3_455
O27 S4 Na8 65.9(5) . 3_455
O20 S4 Na8 100.8(5) . 3_455
O16 S4 Na8 156.8(5) . 3_455
O22 S4 Th2 121.2(5) . .
O27 S4 Th2 127.3(5) . .
O20 S4 Th2 50.0(4) . .
O16 S4 Th2 51.7(4) . .
Na8 S4 Th2 149.55(19) 3_455 .
O1 S5 O41 111.6(7) . .
O1 S5 O25 109.5(7) . .
O41 S5 O25 110.2(6) . .
O1 S5 O33 111.1(7) . .
O41 S5 O33 110.8(6) . .
O25 S5 O33 103.5(6) . .
O1 S5 Th2 123.8(6) . .
O41 S5 Th2 124.5(5) . .
O25 S5 Th2 50.2(4) . .
O33 S5 Th2 53.3(4) . .
O1 S5 Na7 65.2(6) . 4_525
O41 S5 Na7 46.5(4) . 4_525
O25 S5 Na7 123.7(4) . 4_525
O33 S5 Na7 131.6(4) . 4_525
Th2 S5 Na7 169.36(18) . 4_525
O12 S6 O11 110.9(6) . .
O12 S6 O31 113.3(7) . .
O11 S6 O31 109.1(6) . .
O12 S6 O14 109.2(6) . .
O11 S6 O14 108.6(6) . .
O31 S6 O14 105.4(6) . .
O12 S6 Na6 101.8(4) . .
O11 S6 Na6 49.2(4) . .
O31 S6 Na6 69.5(5) . .
O14 S6 Na6 147.6(5) . .
O12 S6 Na8 78.4(5) . 4_425
O11 S6 Na8 121.6(4) . 4_425
O31 S6 Na8 35.1(5) . 4_425
O14 S6 Na8 122.5(5) . 4_425
Na6 S6 Na8 72.4(2) . 4_425
O12 S6 Na10 37.2(4) . 4_435
O11 S6 Na10 143.1(4) . 4_435
O31 S6 Na10 103.2(5) . 4_435
O14 S6 Na10 78.6(5) . 4_435
Na6 S6 Na10 133.8(2) . 4_435
Na8 S6 Na10 77.4(2) 4_425 4_435
O10 S7 O8 111.3(8) . .
O10 S7 O13 111.1(8) . .
O8 S7 O13 106.1(9) . .
O10 S7 O15 109.4(7) . .
O8 S7 O15 108.8(7) . .
O13 S7 O15 110.1(7) . .
O10 S7 Na5 45.3(6) . 2_535
O8 S7 Na5 117.8(5) . 2_535
O13 S7 Na5 66.4(6) . 2_535
O15 S7 Na5 132.4(5) . 2_535
O10 S7 Na3 48.3(6) . 3_455
O8 S7 Na3 63.2(6) . 3_455
O13 S7 Na3 120.0(5) . 3_455
O15 S7 Na3 129.6(6) . 3_455
Na5 S7 Na3 69.31(19) 2_535 3_455
O5 S8 O7 113.7(6) . .
O5 S8 O37 110.0(6) . 1_565
O7 S8 O37 108.2(6) . 1_565
O5 S8 O29 112.3(5) . .
O7 S8 O29 107.0(6) . .
O37 S8 O29 105.1(6) 1_565 .
O5 S8 Na5 51.5(4) . 3_455
O7 S8 Na5 62.4(4) . 3_455
O37 S8 Na5 130.4(5) 1_565 3_455
O29 S8 Na5 124.4(4) . 3_455
O5 S8 Na1 119.7(4) . 3_455
O7 S8 Na1 36.3(4) . 3_455
O37 S8 Na1 127.3(5) 1_565 3_455
O29 S8 Na1 72.0(5) . 3_455
Na5 S8 Na1 75.85(19) 3_455 3_455
O34 S9 O23 108.8(6) 1_565 .
O34 S9 O9 112.2(6) 1_565 .
O23 S9 O9 106.9(6) . .
O34 S9 O3 105.9(7) 1_565 .
O23 S9 O3 109.0(7) . .
O9 S9 O3 113.9(7) . .
O34 S9 Na2 158.7(6) 1_565 .
O23 S9 Na2 78.4(4) . .
O9 S9 Na2 47.0(4) . .
O3 S9 Na2 89.8(6) . .
S5 O1 Na10 155.4(9) . .
S5 O1 Na7 88.6(6) . 4_525
Na10 O1 Na7 81.2(4) . 4_525
S1 O2 Na7 126.5(9) . 1_565
S1 O2 Na9 110.9(7) . .
Na7 O2 Na9 101.4(5) 1_565 .
S9 O3 Na8 140.4(11) . 1_565
S2 O4 Na9 143.4(8) . .
S8 O5 Na9 142.3(6) . .
S8 O5 Na5 101.0(5) . 3_455
Na9 O5 Na5 102.1(4) . 3_455
S2 O6 Na4 123.5(7) . 4_425
S8 O7 Na2 141.4(6) . 3_455
S8 O7 Na1 121.4(5) . 3_455
Na2 O7 Na1 94.3(4) 3_455 3_455
S8 O7 Na5 89.2(5) . 3_455
Na2 O7 Na5 97.5(4) 3_455 3_455
Na1 O7 Na5 102.5(4) 3_455 3_455
S7 O8 Na1 140.2(8) . 3_455
S7 O8 Na6 117.9(9) . 3_455
Na1 O8 Na6 98.1(4) 3_455 3_455
S7 O8 Na3 90.1(6) . 3_455
Na1 O8 Na3 91.1(5) 3_455 3_455
Na6 O8 Na3 112.4(5) 3_455 3_455
S9 O9 Na1 127.1(6) . 1_565
S9 O9 Na2 106.5(5) . .
Na1 O9 Na2 97.4(5) 1_565 .
S9 O9 Na3 121.8(6) . 1_565
Na1 O9 Na3 99.0(4) 1_565 1_565
Na2 O9 Na3 99.4(4) . 1_565
S7 O10 Na5 109.6(8) . 2_535
S7 O10 Na3 106.3(7) . 3_455
Na5 O10 Na3 95.9(5) 2_535 3_455
S7 O10 Na6 123.1(8) . 3_445
Na5 O10 Na6 94.9(5) 2_535 3_445
Na3 O10 Na6 121.7(6) 3_455 3_445
S6 O11 Na2 139.5(6) . .
S6 O11 Na6 104.5(5) . .
Na2 O11 Na6 108.4(4) . .
S6 O11 Na1 114.2(5) . .
Na2 O11 Na1 87.4(4) . .
Na6 O11 Na1 92.6(4) . .
S6 O12 Na10 121.1(5) . 4_435
S6 O12 Na3 131.7(6) . 1_565
Na10 O12 Na3 102.7(4) 4_435 1_565
S7 O13 Na9 151.9(9) . 4_535
S7 O13 Na5 86.6(6) . 2_535
Na9 O13 Na5 91.4(5) 4_535 2_535
S6 O14 Th1 145.8(7) . .
S7 O15 Th2 148.9(7) . .
S4 O16 Na9 136.1(6) . .
S4 O16 Th2 100.8(5) . .
Na9 O16 Th2 115.7(4) . .
S1 O17 Na4 128.8(7) . 1_565
S3 O18 Th1 99.9(5) . .
S3 O18 Na10 119.4(6) . .
Th1 O18 Na10 140.2(5) . .
S3 O19 Na1 128.7(7) . .
S3 O19 Th1 101.5(6) . .
Na1 O19 Th1 129.8(5) . .
S4 O20 Na2 128.9(7) . 3_445
S4 O20 Th2 102.9(5) . .
Na2 O20 Th2 127.6(5) 3_445 .
S2 O21 Na7 124.6(6) . .
S2 O21 Th1 103.3(5) . .
Na7 O21 Th1 120.7(5) . .
S4 O22 Na5 136.4(7) . 3_455
S4 O22 Na8 99.6(6) . 3_455
Na5 O22 Na8 114.3(5) 3_455 3_455
S4 O22 Na1 108.9(6) . 3_455
Na5 O22 Na1 94.7(4) 3_455 3_455
Na8 O22 Na1 95.8(4) 3_455 3_455
S9 O23 Th1 155.5(7) . .
S3 O24 Na3 132.2(7) . 4_525
S3 O24 Na8 132.1(7) . .
Na3 O24 Na8 95.2(4) 4_525 .
S3 O24 Na5 88.8(6) . .
Na3 O24 Na5 86.3(4) 4_525 .
Na8 O24 Na5 102.3(5) . .
S5 O25 Na4 130.3(6) . .
S5 O25 Th2 102.2(5) . .
Na4 O25 Th2 115.5(5) . .
S4 O27 Na6 128.0(7) . 2_435
S4 O27 Na5 131.3(7) . 3_445
Na6 O27 Na5 99.3(5) 2_435 3_445
S4 O27 Na8 85.9(6) . 3_455
Na6 O27 Na8 93.7(5) 2_435 3_455
Na5 O27 Na8 103.9(5) 3_445 3_455
S3 O28 Na8 133.1(8) . 1_565
S3 O28 Na5 101.8(7) . .
Na8 O28 Na5 111.6(5) 1_565 .
S3 O28 Na2 112.0(6) . .
Na8 O28 Na2 96.8(5) 1_565 .
Na5 O28 Na2 95.7(5) . .
S8 O29 Th2 148.2(6) . .
S8 O29 Na4 92.7(5) . 1_565
Th2 O29 Na4 100.0(4) . 1_565
S2 O30 Na7 131.0(7) . 1_565
S2 O30 Th1 99.3(5) . .
Na7 O30 Th1 117.0(4) 1_565 .
S2 O30 Na10 106.5(6) . 4_435
Na7 O30 Na10 83.1(4) 1_565 4_435
Th1 O30 Na10 120.6(4) . 4_435
S6 O31 Na8 122.5(7) . 4_425
S6 O31 Na3 131.4(7) . .
Na8 O31 Na3 104.2(5) 4_425 .
S6 O31 Na6 83.3(5) . .
Na8 O31 Na6 92.3(4) 4_425 .
Na3 O31 Na6 109.5(5) . .
S5 O33 Na4 139.8(6) . 1_565
S5 O33 Th2 98.4(5) . .
Na4 O33 Th2 116.0(4) 1_565 .
S9 O34 Th1 136.8(7) 1_545 .
S9 O34 Na7 113.4(6) 1_545 .
Th1 O34 Na7 109.7(4) . .
S1 O35 Th1 159.5(7) . .
S1 O36 Th2 161.6(7) . .
S1 O36 Na9 90.2(5) . .
Th2 O36 Na9 105.1(4) . .
S8 O37 Th2 136.0(6) 1_545 .
S8 O37 Na4 111.2(6) 1_545 .
Th2 O37 Na4 110.4(4) . .
Na6 O38 Na4 121.3(6) 4_535 2_534
Na7 O40 Na3 132.9(6) 4_525 4_525
Na7 O40 Na10 82.2(4) 4_525 .
Na3 O40 Na10 87.9(5) 4_525 .
S5 O41 Na7 107.8(6) . 4_525
S5 O41 Na9 128.3(6) . 4_535
Na7 O41 Na9 98.5(4) 4_525 4_535
O7 Na1 O9 172.4(5) 3_444 1_545
O7 Na1 O8 99.8(5) 3_444 3_444
O9 Na1 O8 87.5(5) 1_545 3_444
O7 Na1 O19 91.0(4) 3_444 .
O9 Na1 O19 83.6(4) 1_545 .
O8 Na1 O19 148.6(5) 3_444 .
O7 Na1 O11 76.1(4) 3_444 .
O9 Na1 O11 107.6(4) 1_545 .
O8 Na1 O11 78.1(4) 3_444 .
O19 Na1 O11 76.0(4) . .
O7 Na1 O22 73.1(4) 3_444 3_444
O9 Na1 O22 101.1(4) 1_545 3_444
O8 Na1 O22 126.2(5) 3_444 3_444
O19 Na1 O22 85.1(4) . 3_444
O11 Na1 O22 143.3(4) . 3_444
O7 Na1 S8 22.2(2) 3_444 3_444
O9 Na1 S8 158.9(4) 1_545 3_444
O8 Na1 S8 87.5(4) 3_444 3_444
O19 Na1 S8 110.5(3) . 3_444
O11 Na1 S8 91.4(3) . 3_444
O22 Na1 S8 66.0(3) 3_444 3_444
O7 Na1 Na2 42.7(3) 3_444 .
O9 Na1 Na2 136.4(3) 1_545 .
O8 Na1 Na2 108.8(5) 3_444 .
O19 Na1 Na2 61.1(3) . .
O11 Na1 Na2 42.7(3) . .
O22 Na1 Na2 100.6(3) 3_444 .
S8 Na1 Na2 64.38(15) 3_444 .
O7 Na1 Na2 137.0(4) 3_444 1_545
O9 Na1 Na2 42.6(3) 1_545 1_545
O8 Na1 Na2 77.8(4) 3_444 1_545
O19 Na1 Na2 113.5(3) . 1_545
O11 Na1 Na2 142.1(4) . 1_545
O22 Na1 Na2 74.4(3) 3_444 1_545
S8 Na1 Na2 116.34(19) 3_444 1_545
Na2 Na1 Na2 173.3(4) . 1_545
O7 Na1 Na6 70.5(3) 3_444 .
O9 Na1 Na6 116.8(4) 1_545 .
O8 Na1 Na6 42.0(4) 3_444 .
O19 Na1 Na6 118.3(4) . .
O11 Na1 Na6 42.9(2) . .
O22 Na1 Na6 136.3(4) 3_444 .
S8 Na1 Na6 71.1(2) 3_444 .
Na2 Na1 Na6 66.9(2) . .
Na2 Na1 Na6 119.8(3) 1_545 .
O7 Na1 Na3 144.0(4) 3_444 .
O9 Na1 Na3 43.4(3) 1_545 .
O8 Na1 Na3 49.6(4) 3_444 .
O19 Na1 Na3 107.3(4) . .
O11 Na1 Na3 78.7(3) . .
O22 Na1 Na3 137.6(3) 3_444 .
S8 Na1 Na3 137.0(3) 3_444 .
Na2 Na1 Na3 121.1(3) . .
Na2 Na1 Na3 63.4(2) 1_545 .
Na6 Na1 Na3 73.5(2) . .
O7 Na1 Na5 42.7(3) 3_444 .
O9 Na1 Na5 129.9(4) 1_545 .
O8 Na1 Na5 136.6(4) 3_444 .
O19 Na1 Na5 68.2(3) . .
O11 Na1 Na5 104.6(3) . .
O22 Na1 Na5 38.7(2) 3_444 .
S8 Na1 Na5 49.44(15) 3_444 .
Na2 Na1 Na5 61.9(2) . .
Na2 Na1 Na5 113.0(3) 1_545 .
Na6 Na1 Na5 113.0(2) . .
Na3 Na1 Na5 173.2(3) . .
O11 Na2 O7 82.3(4) . 3_444
O11 Na2 O20 144.1(5) . 3_454
O7 Na2 O20 78.2(4) 3_444 3_454
O11 Na2 O9 98.7(4) . .
O7 Na2 O9 175.9(5) 3_444 .
O20 Na2 O9 98.9(4) 3_454 .
O11 Na2 O28 118.1(5) . .
O7 Na2 O28 83.3(4) 3_444 .
O20 Na2 O28 89.4(4) 3_454 .
O9 Na2 O28 99.7(4) . .
O11 Na2 S9 98.5(3) . .
O7 Na2 S9 157.4(4) 3_444 .
O20 Na2 S9 111.0(4) 3_454 .
O9 Na2 S9 26.6(2) . .
O28 Na2 S9 76.4(3) . .
O11 Na2 Na1 49.9(3) . .
O7 Na2 Na1 43.0(3) 3_444 .
O20 Na2 Na1 121.0(4) 3_454 .
O9 Na2 Na1 140.1(3) . .
O28 Na2 Na1 80.7(4) . .
S9 Na2 Na1 122.4(2) . .
O11 Na2 Na1 125.0(4) . 1_565
O7 Na2 Na1 136.4(3) 3_444 1_565
O20 Na2 Na1 59.9(3) 3_454 1_565
O9 Na2 Na1 40.0(3) . 1_565
O28 Na2 Na1 106.0(4) . 1_565
S9 Na2 Na1 60.56(16) . 1_565
Na1 Na2 Na1 173.3(4) . 1_565
O11 Na2 Na5 116.4(4) . .
O7 Na2 Na5 45.7(3) 3_444 .
O20 Na2 Na5 68.3(3) 3_454 .
O9 Na2 Na5 136.0(4) . .
O28 Na2 Na5 41.3(3) . .
S9 Na2 Na5 116.9(3) . .
Na1 Na2 Na5 66.5(2) . .
Na1 Na2 Na5 118.4(3) 1_565 .
O11 Na2 Na8 147.9(4) . 1_565
O7 Na2 Na8 111.3(4) 3_444 1_565
O20 Na2 Na8 68.0(3) 3_454 1_565
O9 Na2 Na8 69.9(3) . 1_565
O28 Na2 Na8 40.8(3) . 1_565
S9 Na2 Na8 57.70(19) . 1_565
Na1 Na2 Na8 121.5(3) . 1_565
Na1 Na2 Na8 65.2(2) 1_565 1_565
Na5 Na2 Na8 66.29(19) . 1_565
O11 Na2 Na3 64.9(3) . 1_565
O7 Na2 Na3 136.4(4) 3_444 1_565
O20 Na2 Na3 111.9(4) 3_454 1_565
O9 Na2 Na3 41.9(3) . 1_565
O28 Na2 Na3 136.7(4) . 1_565
S9 Na2 Na3 61.05(18) . 1_565
Na1 Na2 Na3 114.7(3) . 1_565
Na1 Na2 Na3 60.6(2) 1_565 1_565
Na5 Na2 Na3 177.9(3) . 1_565
Na8 Na2 Na3 111.7(2) 1_565 1_565
O11 Na2 Na6 37.6(3) . .
O7 Na2 Na6 66.1(3) 3_444 .
O20 Na2 Na6 106.5(4) 3_454 .
O9 Na2 Na6 112.4(4) . .
O28 Na2 Na6 140.8(4) . .
S9 Na2 Na6 126.6(3) . .
Na1 Na2 Na6 60.3(2) . .
Na1 Na2 Na6 113.0(3) 1_565 .
Na5 Na2 Na6 111.6(2) . .
Na8 Na2 Na6 174.4(3) 1_565 .
Na3 Na2 Na6 70.4(2) 1_565 .
O12 Na3 O31 158.1(5) 1_545 .
O12 Na3 O24 87.5(4) 1_545 4_425
O31 Na3 O24 78.6(4) . 4_425
O12 Na3 O10 86.6(4) 1_545 3_444
O31 Na3 O10 110.5(5) . 3_444
O24 Na3 O10 92.2(5) 4_425 3_444
O12 Na3 O40 83.2(5) 1_545 4_425
O31 Na3 O40 78.4(5) . 4_425
O24 Na3 O40 83.0(5) 4_425 4_425
O10 Na3 O40 169.0(5) 3_444 4_425
O12 Na3 O9 95.1(4) 1_545 1_545
O31 Na3 O9 95.9(4) . 1_545
O24 Na3 O9 169.8(5) 4_425 1_545
O10 Na3 O9 97.8(4) 3_444 1_545
O40 Na3 O9 87.4(4) 4_425 1_545
O12 Na3 O8 132.8(4) 1_545 3_444
O31 Na3 O8 68.8(4) . 3_444
O24 Na3 O8 112.6(5) 4_425 3_444
O10 Na3 O8 52.0(4) 3_444 3_444
O40 Na3 O8 139.0(5) 4_425 3_444
O9 Na3 O8 72.6(4) 1_545 3_444
O12 Na3 S7 110.3(3) 1_545 3_444
O31 Na3 S7 89.2(4) . 3_444
O24 Na3 S7 102.0(4) 4_425 3_444
O10 Na3 S7 25.4(3) 3_444 3_444
O40 Na3 S7 165.6(4) 4_425 3_444
O9 Na3 S7 86.4(3) 1_545 3_444
O8 Na3 S7 26.6(2) 3_444 3_444
O12 Na3 Na5 86.6(3) 1_545 4_425
O31 Na3 Na5 97.5(4) . 4_425
O24 Na3 Na5 51.2(4) 4_425 4_425
O10 Na3 Na5 41.0(3) 3_444 4_425
O40 Na3 Na5 133.5(4) 4_425 4_425
O9 Na3 Na5 138.7(4) 1_545 4_425
O8 Na3 Na5 76.2(3) 3_444 4_425
S7 Na3 Na5 54.98(17) 3_444 4_425
O12 Na3 Na8 129.7(4) 1_545 4_425
O31 Na3 Na8 36.2(3) . 4_425
O24 Na3 Na8 43.0(3) 4_425 4_425
O10 Na3 Na8 100.6(4) 3_444 4_425
O40 Na3 Na8 82.7(4) 4_425 4_425
O9 Na3 Na8 132.1(3) 1_545 4_425
O8 Na3 Na8 84.8(3) 3_444 4_425
S7 Na3 Na8 91.7(2) 3_444 4_425
Na5 Na3 Na8 69.7(2) 4_425 4_425
O12 Na3 Na10 38.4(3) 1_545 4_425
O31 Na3 Na10 120.1(4) . 4_425
O24 Na3 Na10 71.5(4) 4_425 4_425
O10 Na3 Na10 121.1(4) 3_444 4_425
O40 Na3 Na10 47.9(4) 4_425 4_425
O9 Na3 Na10 104.6(3) 1_545 4_425
O8 Na3 Na10 171.0(4) 3_444 4_425
S7 Na3 Na10 146.5(3) 3_444 4_425
Na5 Na3 Na10 101.9(2) 4_425 4_425
Na8 Na3 Na10 102.9(2) 4_425 4_425
O12 Na3 Na1 128.7(4) 1_545 .
O31 Na3 Na1 68.7(3) . .
O24 Na3 Na1 143.0(4) 4_425 .
O10 Na3 Na1 83.5(3) 3_444 .
O40 Na3 Na1 106.3(4) 4_425 .
O9 Na3 Na1 37.6(2) 1_545 .
O8 Na3 Na1 39.2(3) 3_444 .
S7 Na3 Na1 61.70(18) 3_444 .
Na5 Na3 Na1 115.3(3) 4_425 .
Na8 Na3 Na1 101.6(2) 4_425 .
Na10 Na3 Na1 140.7(3) 4_425 .
O17 Na4 O33 86.2(4) 1_545 1_545
O17 Na4 O6 84.5(4) 1_545 4_525
O33 Na4 O6 90.2(4) 1_545 4_525
O17 Na4 O38 168.8(5) 1_545 2_535
O33 Na4 O38 104.9(5) 1_545 2_535
O6 Na4 O38 96.8(5) 4_525 2_535
O17 Na4 O25 82.8(4) 1_545 .
O33 Na4 O25 169.0(5) 1_545 .
O6 Na4 O25 88.9(4) 4_525 .
O38 Na4 O25 86.1(4) 2_535 .
O17 Na4 O37 92.5(4) 1_545 .
O33 Na4 O37 114.3(4) 1_545 .
O6 Na4 O37 155.1(4) 4_525 .
O38 Na4 O37 81.6(4) 2_535 .
O25 Na4 O37 66.2(4) . .
O17 Na4 O29 91.5(4) 1_545 1_545
O33 Na4 O29 65.1(3) 1_545 1_545
O6 Na4 O29 155.2(4) 4_525 1_545
O38 Na4 O29 91.9(4) 2_535 1_545
O25 Na4 O29 114.9(4) . 1_545
O37 Na4 O29 49.3(3) . 1_545
O17 Na4 S2 102.3(4) 1_545 4_525
O33 Na4 S2 82.3(3) 1_545 4_525
O6 Na4 S2 20.1(3) 4_525 4_525
O38 Na4 S2 81.0(4) 2_535 4_525
O25 Na4 S2 100.2(3) . 4_525
O37 Na4 S2 158.6(3) . 4_525
O29 Na4 S2 143.7(3) 1_545 4_525
O17 Na4 Th2 78.3(3) 1_545 1_545
O33 Na4 Th2 33.5(3) 1_545 1_545
O6 Na4 Th2 121.2(3) 4_525 1_545
O38 Na4 Th2 110.1(4) 2_535 1_545
O25 Na4 Th2 142.0(3) . 1_545
O37 Na4 Th2 82.0(3) . 1_545
O29 Na4 Th2 34.42(19) 1_545 1_545
S2 Na4 Th2 115.83(16) 4_525 1_545
O17 Na4 Th2 88.9(3) 1_545 .
O33 Na4 Th2 147.5(4) 1_545 .
O6 Na4 Th2 121.3(3) 4_525 .
O38 Na4 Th2 80.9(3) 2_535 .
O25 Na4 Th2 32.5(3) . .
O37 Na4 Th2 33.8(2) . .
O29 Na4 Th2 82.9(2) 1_545 .
S2 Na4 Th2 130.05(18) 4_525 .
Th2 Na4 Th2 114.09(16) 1_545 .
O17 Na4 Na6 152.3(4) 1_545 3_445
O33 Na4 Na6 90.8(4) 1_545 3_445
O6 Na4 Na6 123.1(4) 4_525 3_445
O38 Na4 Na6 29.4(4) 2_535 3_445
O25 Na4 Na6 98.9(3) . 3_445
O37 Na4 Na6 63.7(3) . 3_445
O29 Na4 Na6 62.5(3) 1_545 3_445
S2 Na4 Na6 104.5(2) 4_525 3_445
Th2 Na4 Na6 84.01(17) 1_545 3_445
Th2 Na4 Na6 78.95(17) . 3_445
O10 Na5 O27 84.6(4) 2_534 3_454
O10 Na5 O5 120.5(5) 2_534 3_444
O27 Na5 O5 91.1(4) 3_454 3_444
O10 Na5 O22 108.2(5) 2_534 3_444
O27 Na5 O22 167.0(5) 3_454 3_444
O5 Na5 O22 81.1(4) 3_444 3_444
O10 Na5 O28 106.3(5) 2_534 .
O27 Na5 O28 72.6(4) 3_454 .
O5 Na5 O28 128.7(5) 3_444 .
O22 Na5 O28 104.3(5) 3_444 .
O10 Na5 O7 176.1(5) 2_534 3_444
O27 Na5 O7 93.7(4) 3_454 3_444
O5 Na5 O7 55.9(3) 3_444 3_444
O22 Na5 O7 73.4(4) 3_444 3_444
O28 Na5 O7 76.5(4) . 3_444
O10 Na5 O24 85.5(5) 2_534 .
O27 Na5 O24 117.4(4) 3_454 .
O5 Na5 O24 144.2(4) 3_444 .
O22 Na5 O24 66.7(4) 3_444 .
O28 Na5 O24 51.7(4) . .
O7 Na5 O24 98.4(3) 3_444 .
O10 Na5 O13 52.0(4) 2_534 2_534
O27 Na5 O13 113.6(4) 3_454 2_534
O5 Na5 O13 77.0(4) 3_444 2_534
O22 Na5 O13 74.8(4) 3_444 2_534
O28 Na5 O13 154.2(5) . 2_534
O7 Na5 O13 126.0(3) 3_444 2_534
O24 Na5 O13 107.4(4) . 2_534
O10 Na5 S8 148.0(4) 2_534 3_444
O27 Na5 S8 94.0(4) 3_454 3_444
O5 Na5 S8 27.5(2) 3_444 3_444
O22 Na5 S8 74.3(3) 3_444 3_444
O28 Na5 S8 103.7(4) . 3_444
O7 Na5 S8 28.44(18) 3_444 3_444
O24 Na5 S8 122.5(3) . 3_444
O13 Na5 S8 100.9(3) 2_534 3_444
O10 Na5 S3 103.2(4) 2_534 .
O27 Na5 S3 98.6(3) 3_454 .
O5 Na5 S3 135.9(3) 3_444 .
O22 Na5 S3 80.4(3) 3_444 .
O28 Na5 S3 26.8(3) . .
O7 Na5 S3 80.5(2) 3_444 .
O24 Na5 S3 26.9(2) . .
O13 Na5 S3 134.3(4) 2_534 .
S8 Na5 S3 108.6(2) 3_444 .
O10 Na5 S7 25.2(3) 2_534 2_534
O27 Na5 S7 101.2(3) 3_454 2_534
O5 Na5 S7 101.1(3) 3_444 2_534
O22 Na5 S7 90.5(3) 3_444 2_534
O28 Na5 S7 129.4(4) . 2_534
O7 Na5 S7 153.0(3) 3_444 2_534
O24 Na5 S7 94.6(3) . 2_534
O13 Na5 S7 27.0(2) 2_534 2_534
S8 Na5 S7 127.0(2) 3_444 2_534
S3 Na5 S7 118.7(2) . 2_534
O10 Na5 Na3 43.1(4) 2_534 4_525
O27 Na5 Na3 105.3(3) 3_454 4_525
O5 Na5 Na3 153.4(3) 3_444 4_525
O22 Na5 Na3 85.9(3) 3_444 4_525
O28 Na5 Na3 77.0(3) . 4_525
O7 Na5 Na3 140.8(3) 3_444 4_525
O24 Na5 Na3 42.5(3) . 4_525
O13 Na5 Na3 77.2(3) 2_534 4_525
S8 Na5 Na3 159.8(2) 3_444 4_525
S3 Na5 Na3 63.15(17) . 4_525
S7 Na5 Na3 55.71(18) 2_534 4_525
O27 Na6 O38 85.9(5) 2_434 4_435
O27 Na6 O8 116.2(5) 2_434 3_444
O38 Na6 O8 111.5(5) 4_435 3_444
O27 Na6 O11 122.2(5) 2_434 .
O38 Na6 O11 144.2(6) 4_435 .
O8 Na6 O11 77.7(4) 3_444 .
O27 Na6 O10 80.9(5) 2_434 3_454
O38 Na6 O10 88.3(5) 4_435 3_454
O8 Na6 O10 153.8(6) 3_444 3_454
O11 Na6 O10 76.3(4) . 3_454
O27 Na6 O31 83.2(4) 2_434 .
O38 Na6 O31 165.4(5) 4_435 .
O8 Na6 O31 65.4(4) 3_444 .
O11 Na6 O31 50.3(3) . .
O10 Na6 O31 99.5(5) 3_454 .
O27 Na6 S6 97.8(4) 2_434 .
O38 Na6 S6 166.3(5) 4_435 .
O8 Na6 S6 78.9(4) 3_444 .
O11 Na6 S6 26.3(2) . .
O10 Na6 S6 79.2(4) 3_454 .
O31 Na6 S6 27.3(2) . .
O27 Na6 Na1 146.2(5) 2_434 .
O38 Na6 Na1 122.2(5) 4_435 .
O8 Na6 Na1 39.9(3) 3_444 .
O11 Na6 Na1 44.5(3) . .
O10 Na6 Na1 115.2(4) 3_454 .
O31 Na6 Na1 65.4(3) . .
S6 Na6 Na1 59.70(19) . .
O27 Na6 Na5 40.8(3) 2_434 4_435
O38 Na6 Na5 83.9(4) 4_435 4_435
O8 Na6 Na5 153.4(4) 3_444 4_435
O11 Na6 Na5 102.9(3) . 4_435
O10 Na6 Na5 40.2(3) 3_454 4_435
O31 Na6 Na5 94.1(3) . 4_435
S6 Na6 Na5 90.2(2) . 4_435
Na1 Na6 Na5 147.3(3) . 4_435
O27 Na6 Na8 47.5(4) 2_434 4_425
O38 Na6 Na8 132.5(4) 4_435 4_425
O8 Na6 Na8 86.9(4) 3_444 4_425
O11 Na6 Na8 80.9(3) . 4_425
O10 Na6 Na8 92.1(4) 3_454 4_425
O31 Na6 Na8 35.7(2) . 4_425
S6 Na6 Na8 54.7(2) . 4_425
Na1 Na6 Na8 100.3(3) . 4_425
Na5 Na6 Na8 67.1(2) 4_435 4_425
O27 Na6 Na2 139.6(4) 2_434 .
O38 Na6 Na2 110.3(5) 4_435 .
O8 Na6 Na2 92.6(4) 3_444 .
O11 Na6 Na2 33.9(3) . .
O10 Na6 Na2 63.5(4) 3_454 .
O31 Na6 Na2 84.3(3) . .
S6 Na6 Na2 58.80(19) . .
Na1 Na6 Na2 52.8(2) . .
Na5 Na6 Na2 102.4(3) 4_435 .
Na8 Na6 Na2 112.2(3) 4_425 .
O27 Na6 Na4 112.4(4) 2_434 3_454
O38 Na6 Na4 29.4(3) 4_435 3_454
O8 Na6 Na4 87.7(4) 3_444 3_454
O11 Na6 Na4 124.5(4) . 3_454
O10 Na6 Na4 104.5(4) 3_454 3_454
O31 Na6 Na4 153.1(3) . 3_454
S6 Na6 Na4 149.9(3) . 3_454
Na1 Na6 Na4 93.0(2) . 3_454
Na5 Na6 Na4 112.2(2) 4_435 3_454
Na8 Na6 Na4 152.0(3) 4_425 3_454
Na2 Na6 Na4 95.5(2) . 3_454
O2 Na7 O21 86.2(4) 1_545 .
O2 Na7 O41 78.7(5) 1_545 4_425
O21 Na7 O41 94.7(4) . 4_425
O2 Na7 O30 84.8(4) 1_545 1_545
O21 Na7 O30 166.7(5) . 1_545
O41 Na7 O30 93.1(4) 4_425 1_545
O2 Na7 O40 167.5(6) 1_545 4_425
O21 Na7 O40 88.2(5) . 4_425
O41 Na7 O40 112.9(5) 4_425 4_425
O30 Na7 O40 98.6(5) 1_545 4_425
O2 Na7 O34 95.0(5) 1_545 .
O21 Na7 O34 63.7(4) . .
O41 Na7 O34 158.1(4) 4_425 .
O30 Na7 O34 107.3(4) 1_545 .
O40 Na7 O34 72.5(4) 4_425 .
O2 Na7 O1 124.2(5) 1_545 4_425
O21 Na7 O1 118.2(4) . 4_425
O41 Na7 O1 51.9(4) 4_425 4_425
O30 Na7 O1 75.0(4) 1_545 4_425
O40 Na7 O1 68.2(4) 4_425 4_425
O34 Na7 O1 140.5(4) . 4_425
O2 Na7 S5 102.1(4) 1_545 4_425
O21 Na7 S5 107.0(3) . 4_425
O41 Na7 S5 25.8(3) 4_425 4_425
O30 Na7 S5 84.5(3) 1_545 4_425
O40 Na7 S5 90.3(4) 4_425 4_425
O34 Na7 S5 160.2(4) . 4_425
O1 Na7 S5 26.2(2) 4_425 4_425
O2 Na7 Na10 135.2(4) 1_545 4_425
O21 Na7 Na10 138.4(4) . 4_425
O41 Na7 Na10 91.3(4) 4_425 4_425
O30 Na7 Na10 51.9(3) 1_545 4_425
O40 Na7 Na10 52.0(4) 4_425 4_425
O34 Na7 Na10 107.4(4) . 4_425
O1 Na7 Na10 42.1(3) 4_425 4_425
S5 Na7 Na10 66.90(19) 4_425 4_425
O2 Na7 Na9 40.6(4) 1_545 1_545
O21 Na7 Na9 103.3(4) . 1_545
O41 Na7 Na9 41.6(3) 4_425 1_545
O30 Na7 Na9 75.8(3) 1_545 1_545
O40 Na7 Na9 151.9(4) 4_425 1_545
O34 Na7 Na9 135.5(4) . 1_545
O1 Na7 Na9 83.8(3) 4_425 1_545
S5 Na7 Na9 61.96(16) 4_425 1_545
Na10 Na7 Na9 108.1(2) 4_425 1_545
O3 Na8 O31 132.6(7) 1_545 4_525
O3 Na8 O22 114.0(6) 1_545 3_444
O31 Na8 O22 106.5(5) 4_525 3_444
O3 Na8 O24 89.0(5) 1_545 .
O31 Na8 O24 80.9(5) 4_525 .
O22 Na8 O24 71.7(5) 3_444 .
O3 Na8 O28 77.4(5) 1_545 1_545
O31 Na8 O28 115.1(5) 4_525 1_545
O22 Na8 O28 105.1(5) 3_444 1_545
O24 Na8 O28 163.5(5) . 1_545
O3 Na8 O27 133.1(6) 1_545 3_444
O31 Na8 O27 90.8(4) 4_525 3_444
O22 Na8 O27 53.2(4) 3_444 3_444
O24 Na8 O27 119.2(5) . 3_444
O28 Na8 O27 66.6(4) 1_545 3_444
O3 Na8 S4 119.5(6) 1_545 3_444
O31 Na8 S4 107.8(4) 4_525 3_444
O22 Na8 S4 27.6(3) 3_444 3_444
O24 Na8 S4 99.0(4) . 3_444
O28 Na8 S4 80.1(4) 1_545 3_444
O27 Na8 S4 28.1(2) 3_444 3_444
O3 Na8 S6 124.4(6) 1_545 4_525
O31 Na8 S6 22.3(3) 4_525 4_525
O22 Na8 S6 121.3(4) 3_444 4_525
O24 Na8 S6 101.6(4) . 4_525
O28 Na8 S6 93.8(4) 1_545 4_525
O27 Na8 S6 88.1(3) 3_444 4_525
S4 Na8 S6 112.4(3) 3_444 4_525
O3 Na8 Na3 120.5(5) 1_545 4_525
O31 Na8 Na3 39.7(3) 4_525 4_525
O22 Na8 Na3 84.8(3) 3_444 4_525
O24 Na8 Na3 41.8(3) . 4_525
O28 Na8 Na3 154.5(4) 1_545 4_525
O27 Na8 Na3 104.0(3) 3_444 4_525
S4 Na8 Na3 102.7(2) 3_444 4_525
S6 Na8 Na3 61.50(18) 4_525 4_525
O3 Na8 Na2 65.9(5) 1_545 1_545
O31 Na8 Na2 152.8(4) 4_525 1_545
O22 Na8 Na2 73.9(3) 3_444 1_545
O24 Na8 Na2 123.2(4) . 1_545
O28 Na8 Na2 42.4(3) 1_545 1_545
O27 Na8 Na2 67.3(3) 3_444 1_545
S4 Na8 Na2 59.81(18) 3_444 1_545
S6 Na8 Na2 135.0(3) 4_525 1_545
Na3 Na8 Na2 158.1(3) 4_525 1_545
O3 Na8 Na6 164.7(5) 1_545 4_525
O31 Na8 Na6 52.0(4) 4_525 4_525
O22 Na8 Na6 72.6(3) 3_444 4_525
O24 Na8 Na6 106.2(4) . 4_525
O28 Na8 Na6 87.6(4) 1_545 4_525
O27 Na8 Na6 38.8(3) 3_444 4_525
S4 Na8 Na6 59.64(19) 3_444 4_525
S6 Na8 Na6 52.88(18) 4_525 4_525
Na3 Na8 Na6 72.8(2) 4_525 4_525
Na2 Na8 Na6 104.8(2) 1_545 4_525
O3 Na8 Na1 68.2(5) 1_545 .
O31 Na8 Na1 143.9(4) 4_525 .
O22 Na8 Na1 45.8(3) 3_444 .
O24 Na8 Na1 69.1(3) . .
O28 Na8 Na1 96.8(4) 1_545 .
O27 Na8 Na1 86.8(3) 3_444 .
S4 Na8 Na1 59.81(18) 3_444 .
S6 Na8 Na1 165.3(3) 4_525 .
Na3 Na8 Na1 106.5(2) 4_525 .
Na2 Na8 Na1 54.5(2) 1_545 .
Na6 Na8 Na1 117.3(3) 4_525 .
O4 Na9 O13 110.1(5) . 4_435
O4 Na9 O5 148.2(5) . .
O13 Na9 O5 89.5(4) 4_435 .
O4 Na9 O16 83.6(4) . .
O13 Na9 O16 81.1(4) 4_435 .
O5 Na9 O16 74.7(3) . .
O4 Na9 O2 84.7(5) . .
O13 Na9 O2 159.2(5) 4_435 .
O5 Na9 O2 84.3(4) . .
O16 Na9 O2 116.0(4) . .
O4 Na9 O41 86.5(4) . 4_435
O13 Na9 O41 91.2(4) 4_435 4_435
O5 Na9 O41 118.9(4) . 4_435
O16 Na9 O41 164.4(4) . 4_435
O2 Na9 O41 74.7(4) . 4_435
O4 Na9 O36 73.2(4) . .
O13 Na9 O36 145.7(4) 4_435 .
O5 Na9 O36 76.6(3) . .
O16 Na9 O36 65.1(3) . .
O2 Na9 O36 51.3(3) . .
O41 Na9 O36 123.1(4) 4_435 .
O4 Na9 S1 76.4(4) . .
O13 Na9 S1 169.8(4) 4_435 .
O5 Na9 S1 81.4(3) . .
O16 Na9 S1 92.1(3) . .
O2 Na9 S1 24.4(3) . .
O41 Na9 S1 97.2(3) 4_435 .
O36 Na9 S1 27.0(2) . .
O4 Na9 Na7 72.5(3) . 1_565
O13 Na9 Na7 131.0(3) 4_435 1_565
O5 Na9 Na7 113.8(3) . 1_565
O16 Na9 Na7 144.7(3) . 1_565
O2 Na9 Na7 38.0(3) . 1_565
O41 Na9 Na7 39.9(3) 4_435 1_565
O36 Na9 Na7 83.1(2) . 1_565
S1 Na9 Na7 57.81(15) . 1_565
O4 Na9 Na5 150.9(4) . 3_455
O13 Na9 Na5 50.2(4) 4_435 3_455
O5 Na9 Na5 39.3(3) . 3_455
O16 Na9 Na5 73.0(3) . 3_455
O2 Na9 Na5 120.9(4) . 3_455
O41 Na9 Na5 112.2(3) 4_435 3_455
O36 Na9 Na5 110.5(3) . 3_455
S1 Na9 Na5 120.59(18) . 3_455
Na7 Na9 Na5 136.10(18) 1_565 3_455
O39 Na10 O1 113.9(6) 1_565 .
O39 Na10 O12 92.8(5) 1_565 4_535
O1 Na10 O12 153.3(6) . 4_535
O39 Na10 O18 85.4(5) 1_565 .
O1 Na10 O18 91.8(5) . .
O12 Na10 O18 91.9(4) 4_535 .
O39 Na10 O30 99.4(5) 1_565 4_535
O1 Na10 O30 80.4(5) . 4_535
O12 Na10 O30 94.2(4) 4_535 4_535
O18 Na10 O30 172.0(4) . 4_535
O39 Na10 O40 171.3(5) 1_565 .
O1 Na10 O40 73.4(5) . .
O12 Na10 O40 80.2(5) 4_535 .
O18 Na10 O40 89.6(4) . .
O30 Na10 O40 86.4(4) 4_535 .
O39 Na10 S6 77.8(4) 1_565 4_535
O1 Na10 S6 159.8(5) . 4_535
O12 Na10 S6 21.7(2) 4_535 4_535
O18 Na10 S6 106.0(3) . 4_535
O30 Na10 S6 81.4(3) 4_535 4_535
O40 Na10 S6 96.8(4) . 4_535
O39 Na10 Na7 141.9(5) 1_565 4_525
O1 Na10 Na7 56.7(4) . 4_525
O12 Na10 Na7 101.4(4) 4_535 4_525
O18 Na10 Na7 128.6(4) . 4_525
O30 Na10 Na7 44.9(3) 4_535 4_525
O40 Na10 Na7 45.8(3) . 4_525
S6 Na10 Na7 103.7(3) 4_535 4_525
O39 Na10 Na3 127.6(4) 1_565 4_525
O1 Na10 Na3 116.4(5) . 4_525
O12 Na10 Na3 39.0(3) 4_535 4_525
O18 Na10 Na3 79.2(3) . 4_525
O30 Na10 Na3 102.6(4) 4_535 4_525
O40 Na10 Na3 44.2(3) . 4_525
S6 Na10 Na3 59.6(2) 4_535 4_525
Na7 Na10 Na3 81.1(3) 4_525 4_525
O39 Na10 Na8 48.3(4) 1_565 1_565
O1 Na10 Na8 149.1(5) . 1_565
O12 Na10 Na8 53.1(3) 4_535 1_565
O18 Na10 Na8 64.5(3) . 1_565
O30 Na10 Na8 123.3(3) 4_535 1_565
O40 Na10 Na8 122.9(4) . 1_565
S6 Na10 Na8 50.86(15) 4_535 1_565
Na7 Na10 Na8 154.0(3) 4_525 1_565
Na3 Na10 Na8 80.1(2) 4_525 1_565

loop_
_geom_bond_atom_site_label_1
_geom_bond_atom_site_label_2
_geom_bond_distance
_geom_bond_site_symmetry_2
Th1 O14 2.353(10) .
Th1 O23 2.355(10) .
Th1 O35 2.371(11) .
Th1 O21 2.463(11) .
Th1 O34 2.486(10) .
Th1 O19 2.491(11) .
Th1 O26 2.507(11) .
Th1 O18 2.539(10) .
Th1 O30 2.582(11) .
Th1 S3 3.159(4) .
Th1 S2 3.187(4) .
Th2 O15 2.324(12) .
Th2 O36 2.359(10) .
Th2 O29 2.369(9) .
Th2 O37 2.453(10) .
Th2 O25 2.459(10) .
Th2 O20 2.492(11) .
Th2 O16 2.532(10) .
Th2 O32 2.532(11) .
Th2 O33 2.537(10) .
Th2 S5 3.129(4) .
Th2 S4 3.170(4) .
Th2 Na4 4.128(6) 1_565
S1 O17 1.444(10) .
S1 O35 1.458(11) .
S1 O2 1.461(12) .
S1 O36 1.502(11) .
S1 Na9 3.304(6) .
S2 O6 1.387(10) .
S2 O4 1.471(11) .
S2 O30 1.499(10) .
S2 O21 1.533(11) .
S2 Na4 3.366(8) 4_425
S3 O24 1.424(11) .
S3 O28 1.447(12) .
S3 O18 1.494(12) .
S3 O19 1.508(11) .
S3 Na5 3.147(8) .
S4 O22 1.449(11) .
S4 O27 1.459(11) .
S4 O20 1.481(10) .
S4 O16 1.491(11) .
S4 Na8 3.085(9) 3_455
S5 O1 1.411(11) .
S5 O41 1.459(11) .
S5 O25 1.483(11) .
S5 O33 1.499(11) .
S5 Na7 3.197(8) 4_525
S6 O12 1.429(9) .
S6 O11 1.461(9) .
S6 O31 1.474(11) .
S6 O14 1.504(11) .
S6 Na6 3.196(9) .
S6 Na8 3.271(8) 4_425
S6 Na10 3.312(8) 4_435
S7 O10 1.435(12) .
S7 O8 1.438(11) .
S7 O13 1.446(11) .
S7 O15 1.499(12) .
S7 Na5 3.178(8) 2_535
S7 Na3 3.207(9) 3_455
S8 O5 1.452(9) .
S8 O7 1.470(8) .
S8 O37 1.478(10) 1_565
S8 O29 1.485(10) .
S8 Na5 3.086(8) 3_455
S8 Na1 3.315(7) 3_455
S9 O34 1.464(10) 1_565
S9 O23 1.486(10) .
S9 O9 1.492(10) .
S9 O3 1.504(14) .
S9 Na2 3.201(8) .
O1 Na10 2.330(12) .
O1 Na7 2.903(15) 4_525
O2 Na7 2.355(15) 1_565
O2 Na9 2.489(14) .
O3 Na8 2.135(14) 1_565
O4 Na9 2.333(12) .
O5 Na9 2.423(10) .
O5 Na5 2.460(11) 3_455
O6 Na4 2.396(13) 4_425
O7 Na2 2.291(11) 3_455
O7 Na1 2.302(10) 3_455
O7 Na5 2.734(12) 3_455
O8 Na1 2.376(14) 3_455
O8 Na6 2.482(16) 3_455
O8 Na3 2.862(15) 3_455
O9 Na1 2.321(11) 1_565
O9 Na2 2.441(11) .
O9 Na3 2.613(14) 1_565
O10 Na5 2.396(14) 2_535
O10 Na3 2.494(16) 3_455
O10 Na6 2.618(16) 3_445
O11 Na2 2.287(11) .
O11 Na6 2.500(11) .
O11 Na1 2.576(12) .
O12 Na10 2.339(12) 4_435
O12 Na3 2.370(11) 1_565
O13 Na9 2.360(13) 4_535
O13 Na5 2.918(15) 2_535
O16 Na9 2.451(11) .
O17 Na4 2.325(12) 1_565
O18 Na10 2.562(13) .
O19 Na1 2.432(13) .
O20 Na2 2.375(12) 3_445
O21 Na7 2.390(12) .
O22 Na5 2.469(12) 3_455
O22 Na8 2.493(14) 3_455
O22 Na1 2.875(14) 3_455
O24 Na3 2.456(13) 4_525
O24 Na8 2.510(13) .
O24 Na5 2.837(15) .
O25 Na4 2.429(12) .
O27 Na6 2.401(14) 2_435
O27 Na5 2.450(12) 3_445
O27 Na8 2.823(14) 3_455
O28 Na8 2.514(14) 1_565
O28 Na5 2.515(14) .
O28 Na2 2.594(14) .
O29 Na4 2.994(13) 1_565
O30 Na7 2.443(12) 1_565
O30 Na10 2.723(13) 4_435
O31 Na8 2.233(13) 4_425
O31 Na3 2.414(14) .
O31 Na6 3.015(15) .
O33 Na4 2.327(12) 1_565
O34 S9 1.464(10) 1_545
O34 Na7 2.671(13) .
O36 Na9 2.937(12) .
O37 S8 1.478(10) 1_545
O37 Na4 2.579(13) .
O38 Na6 2.414(17) 4_535
O38 Na4 2.415(14) 2_534
O39 Na10 2.307(17) 1_545
O40 Na7 2.484(14) 4_525
O40 Na3 2.563(15) 4_525
O40 Na10 2.731(17) .
O41 Na7 2.434(13) 4_525
O41 Na9 2.516(12) 4_535
Na1 O7 2.303(10) 3_444
Na1 O9 2.321(11) 1_545
Na1 O8 2.376(14) 3_444
Na1 O22 2.875(14) 3_444
Na1 S8 3.315(7) 3_444
Na1 Na2 3.366(12) .
Na1 Na2 3.577(12) 1_545
Na1 Na6 3.671(11) .
Na1 Na3 3.756(10) .
Na1 Na5 3.939(9) .
Na2 O7 2.291(11) 3_444
Na2 O20 2.375(12) 3_454
Na2 Na1 3.577(12) 1_565
Na2 Na5 3.789(10) .
Na2 Na8 3.819(11) 1_565
Na2 Na3 3.857(11) 1_565
Na2 Na6 3.886(11) .
Na3 O12 2.370(11) 1_545
Na3 O24 2.456(13) 4_425
Na3 O10 2.494(16) 3_444
Na3 O40 2.563(15) 4_425
Na3 O9 2.613(14) 1_545
Na3 O8 2.862(15) 3_444
Na3 S7 3.207(9) 3_444
Na3 Na5 3.631(10) 4_425
Na3 Na8 3.668(11) 4_425
Na3 Na10 3.677(12) 4_425
Na4 O17 2.325(12) 1_545
Na4 O33 2.327(12) 1_545
Na4 O6 2.396(13) 4_525
Na4 O38 2.415(14) 2_535
Na4 O29 2.994(13) 1_545
Na4 S2 3.366(8) 4_525
Na4 Th2 4.128(6) 1_545
Na4 Na6 4.209(11) 3_445
Na5 O10 2.396(14) 2_534
Na5 O27 2.450(12) 3_454
Na5 O5 2.460(11) 3_444
Na5 O22 2.469(12) 3_444
Na5 O7 2.734(12) 3_444
Na5 O13 2.918(15) 2_534
Na5 S8 3.086(8) 3_444
Na5 S7 3.178(8) 2_534
Na5 Na3 3.631(10) 4_525
Na6 O27 2.401(14) 2_434
Na6 O38 2.415(17) 4_435
Na6 O8 2.482(16) 3_444
Na6 O10 2.618(16) 3_454
Na6 Na5 3.698(11) 4_435
Na6 Na8 3.822(11) 4_425
Na6 Na4 4.209(11) 3_454
Na7 O2 2.355(15) 1_545
Na7 O41 2.434(13) 4_425
Na7 O30 2.443(12) 1_545
Na7 O40 2.484(14) 4_425
Na7 O1 2.903(15) 4_425
Na7 S5 3.197(8) 4_425
Na7 Na10 3.434(10) 4_425
Na7 Na9 3.749(8) 1_545
Na8 O3 2.135(14) 1_545
Na8 O31 2.233(13) 4_525
Na8 O22 2.493(14) 3_444
Na8 O28 2.514(14) 1_545
Na8 O27 2.823(14) 3_444
Na8 S4 3.085(9) 3_444
Na8 S6 3.271(8) 4_525
Na8 Na3 3.668(11) 4_525
Na8 Na2 3.819(11) 1_545
Na8 Na6 3.822(11) 4_525
Na9 O13 2.360(13) 4_435
Na9 O41 2.516(12) 4_435
Na9 Na7 3.749(8) 1_565
Na9 Na5 3.797(8) 3_455
Na10 O39 2.307(17) 1_565
Na10 O12 2.339(12) 4_535
Na10 O30 2.723(13) 4_535
Na10 S6 3.312(8) 4_535
Na10 Na7 3.434(10) 4_525
Na10 Na3 3.677(12) 4_525
Na10 Na8 4.116(10) 1_565
